data_1502926
loop_
_publ_author_name
'Rohbogner, Christoph J.'
'Wirth, Stefan'
'Knochel, Paul'

_publ_section_title
;
 Phosphorodiamidate-directed metalation of N-heterocycles using Mg- and
 Zn-TMP bases.
;
_journal_issue 9
_journal_name_full 'Organic letters'
_journal_page_first 1984
_journal_page_last 1987
_journal_paper_doi 10.1021/ol100453x
_journal_volume 12
_journal_year 2010
_chemical_absolute_configuration syn
_chemical_formula_moiety 'C25 H22 N2 O2'
_chemical_formula_sum 'C25 H22 N2 O2'
_chemical_formula_weight 382.454
_chemical_name_common Talnetant
_chemical_name_systematic 3-Hydroxy-2-phenyl-N-[(1S)-1-phenylpropyl]quinoline-4-carboxamide
_space_group_IT_number 19
_symmetry_cell_setting orthorhombic
_symmetry_Int_Tables_number 19
_symmetry_space_group_name_Hall 'P 2ac 2ab'
_symmetry_space_group_name_H-M 'P 21 21 21'
_atom_sites_solution_hydrogens geom
_atom_sites_solution_primary direct
_atom_sites_solution_secondary difmap
_cell_angle_alpha 90.00
_cell_angle_beta 90.00
_cell_angle_gamma 90.00
_cell_formula_units_Z 4
_cell_length_a 7.3472(3)
_cell_length_b 9.8722(4)
_cell_length_c 26.8795(10)
_cell_measurement_reflns_used 3875
_cell_measurement_temperature 173(2)
_cell_measurement_theta_max 26.2486
_cell_measurement_theta_min 4.2997
_cell_volume 1949.65(13)
_computing_cell_refinement
;
CrysAlisPro, Oxford Diffraction Ltd.,
Version 1.171.33.41 (release 06-05-2009 CrysAlis171 .NET)
(compiled May  6 2009,17:20:42)
;
_computing_data_collection
;
CrysAlisPro, Oxford Diffraction Ltd.,
Version 1.171.33.41 (release 06-05-2009 CrysAlis171 .NET)
(compiled May  6 2009,17:20:42)
;
_computing_data_reduction
;
CrysAlisPro, Oxford Diffraction Ltd.,
Version 1.171.33.41 (release 06-05-2009 CrysAlis171 .NET)
(compiled May  6 2009,17:20:42)
;
_computing_molecular_graphics
;
Ortep-3 for Windows: L. J. Farrugia, J. Appl. Cryst. 1997, 30, 565
;
_computing_structure_refinement 'SHELXL-97 (Sheldrick, 1997)'
_computing_structure_solution 'SHELXS-97 (Sheldrick, 1990)'
_diffrn_ambient_temperature 173(2)
_diffrn_detector_area_resol_mean 15.9809
_diffrn_measured_fraction_theta_full 0.991
_diffrn_measured_fraction_theta_max 0.991
_diffrn_measurement_device 'Oxford Diffraction XCalibur'
_diffrn_measurement_device_type 'Sapphire CCD detector'
_diffrn_measurement_method '\w scans'
_diffrn_radiation_collimation '0.5 mm collimator'
_diffrn_radiation_monochromator graphite
_diffrn_radiation_probe x-ray
_diffrn_radiation_type MoK\a
_diffrn_radiation_wavelength 0.71073
_diffrn_reflns_av_R_equivalents 0.0283
_diffrn_reflns_av_sigmaI/netI 0.0384
_diffrn_reflns_limit_h_max 7
_diffrn_reflns_limit_h_min -9
_diffrn_reflns_limit_k_max 12
_diffrn_reflns_limit_k_min -7
_diffrn_reflns_limit_l_max 32
_diffrn_reflns_limit_l_min -33
_diffrn_reflns_number 8157
_diffrn_reflns_theta_full 26.35
_diffrn_reflns_theta_max 26.35
_diffrn_reflns_theta_min 4.32
_diffrn_source 'fine-focus sealed tube'
_diffrn_source_current 40
_diffrn_source_power 2.00
_diffrn_source_type 'Enhance (Mo) X-ray Source'
_diffrn_source_voltage 50
_exptl_absorpt_coefficient_mu 0.083
_exptl_absorpt_correction_T_max 0.98000
_exptl_absorpt_correction_T_min 0.95671
_exptl_absorpt_correction_type multi-scan
_exptl_absorpt_process_details
;
CrysAlisPro, Oxford Diffraction Ltd.,
Version 1.171.33.41 (release 06-05-2009 CrysAlis171 .NET)
(compiled May  6 2009,17:20:42)
Empirical absorption correction using spherical harmonics,
 implemented in SCALE3 ABSPACK scaling algorithm.
;
_exptl_crystal_colour colourless
_exptl_crystal_density_diffrn 1.30298
_exptl_crystal_density_method 'not measured'
_exptl_crystal_description block
_exptl_crystal_F_000 808
_exptl_crystal_recrystallization_method 'Slow evaporation of a solution in acetone at rt'
_exptl_crystal_size_max 0.44
_exptl_crystal_size_mid 0.33
_exptl_crystal_size_min 0.24
_refine_diff_density_max 0.135
_refine_diff_density_min -0.156
_refine_diff_density_rms 0.031
_refine_ls_abs_structure_details 'Flack H D (1983), Acta Cryst. A39, 876-881'
_refine_ls_extinction_method none
_refine_ls_goodness_of_fit_ref 0.932
_refine_ls_hydrogen_treatment mixed
_refine_ls_matrix_type full
_refine_ls_number_parameters 271
_refine_ls_number_reflns 2285
_refine_ls_number_restraints 0
_refine_ls_restrained_S_all 0.932
_refine_ls_R_factor_all 0.0413
_refine_ls_R_factor_gt 0.0297
_refine_ls_shift/su_max 0.000
_refine_ls_shift/su_mean 0.000
_refine_ls_structure_factor_coef Fsqd
_refine_ls_weighting_details 'calc w=1/[\s^2^(Fo^2^)+(0.0351P)^2^+0.0000P] where P=(Fo^2^+2Fc^2^)/3'
_refine_ls_weighting_scheme calc
_refine_ls_wR_factor_gt 0.0597
_refine_ls_wR_factor_ref 0.0619
_reflns_number_gt 1810
_reflns_number_total 2285
_reflns_threshold_expression >2sigma(I)
_cod_data_source_file ol100453x_si_002.cif
_cod_data_source_block 1_(CCDC_766951)
_cod_original_sg_symbol_Hall P2ac2ab
_cod_database_code 1502926
_kl_diffrn_measurement_detector_distance 50

loop_
_symmetry_equiv_pos_as_xyz
'x, y, z'
'-x+1/2, -y, z+1/2'
'-x, y+1/2, -z+1/2'
'x+1/2, -y+1/2, -z'

loop_
_atom_site_label
_atom_site_type_symbol
_atom_site_fract_x
_atom_site_fract_y
_atom_site_fract_z
_atom_site_U_iso_or_equiv
_atom_site_adp_type
_atom_site_occupancy
_atom_site_symmetry_multiplicity
_atom_site_calc_flag
_atom_site_refinement_flags
O1 O 0.1398(2) 0.06414(12) 0.20381(5) 0.0316(3) Uani 1 1 d .
H1 H 0.115(3) 0.032(2) 0.2370(7) 0.055(7) Uiso 1 1 d .
O2 O -0.0240(2) 0.04196(12) 0.28767(4) 0.0326(3) Uani 1 1 d .
N1 N -0.1083(2) 0.30628(14) 0.13032(5) 0.0234(4) Uani 1 1 d .
N2 N -0.0960(2) 0.24666(16) 0.31840(5) 0.0241(4) Uani 1 1 d .
H2 H -0.119(3) 0.3317(18) 0.3116(6) 0.023(5) Uiso 1 1 d .
C1 C 0.0153(3) 0.21833(17) 0.14455(6) 0.0223(4) Uani 1 1 d .
C2 C 0.0154(3) 0.16173(16) 0.19387(6) 0.0213(4) Uani 1 1 d .
C3 C -0.1076(3) 0.20822(17) 0.22854(6) 0.0212(4) Uani 1 1 d .
C4 C -0.2467(3) 0.29951(16) 0.21312(6) 0.0208(4) Uani 1 1 d .
C5 C -0.3927(3) 0.34384(18) 0.24315(6) 0.0274(4) Uani 1 1 d .
H5 H -0.4030 0.3113 0.2763 0.033 Uiso 1 1 calc R
C6 C -0.5194(3) 0.4329(2) 0.22530(7) 0.0338(5) Uani 1 1 d .
H6 H -0.6159 0.4619 0.2463 0.041 Uiso 1 1 calc R
C7 C -0.5084(3) 0.48175(19) 0.17642(6) 0.0331(5) Uani 1 1 d .
H7 H -0.5957 0.5451 0.1646 0.040 Uiso 1 1 calc R
C8 C -0.3724(3) 0.43824(18) 0.14595(6) 0.0274(4) Uani 1 1 d .
H8 H -0.3663 0.4707 0.1127 0.033 Uiso 1 1 calc R
C9 C -0.2411(3) 0.34587(17) 0.16305(6) 0.0225(4) Uani 1 1 d .
C10 C 0.1575(3) 0.18136(17) 0.10732(6) 0.0236(4) Uani 1 1 d .
C11 C 0.3403(3) 0.16823(18) 0.11978(7) 0.0286(4) Uani 1 1 d .
H11 H 0.3775 0.1772 0.1535 0.034 Uiso 1 1 calc R
C12 C 0.4684(3) 0.14215(18) 0.08318(7) 0.0338(5) Uani 1 1 d .
H12 H 0.5935 0.1353 0.0918 0.041 Uiso 1 1 calc R
C13 C 0.4155(3) 0.12605(19) 0.03430(7) 0.0336(5) Uani 1 1 d .
H13 H 0.5036 0.1062 0.0095 0.040 Uiso 1 1 calc R
C14 C 0.2344(3) 0.13887(18) 0.02153(7) 0.0329(5) Uani 1 1 d .
H14 H 0.1978 0.1284 -0.0121 0.040 Uiso 1 1 calc R
C15 C 0.1063(3) 0.16695(17) 0.05771(6) 0.0273(4) Uani 1 1 d .
H15 H -0.0180 0.1765 0.0487 0.033 Uiso 1 1 calc R
C16 C -0.0784(3) 0.15913(17) 0.28077(6) 0.0224(4) Uani 1 1 d .
C17 C -0.0216(3) 0.21649(18) 0.36834(5) 0.0238(4) Uani 1 1 d .
H17 H 0.0527 0.1320 0.3655 0.029 Uiso 1 1 calc R
C18 C 0.1063(3) 0.3301(2) 0.38374(6) 0.0325(5) Uani 1 1 d .
H18A H 0.1556 0.3100 0.4172 0.039 Uiso 1 1 calc R
H18B H 0.0365 0.4156 0.3860 0.039 Uiso 1 1 calc R
C19 C 0.2640(3) 0.3497(2) 0.34771(7) 0.0452(6) Uani 1 1 d .
H19A H 0.3308 0.2643 0.3442 0.068 Uiso 1 1 calc R
H19B H 0.3461 0.4197 0.3606 0.068 Uiso 1 1 calc R
H19C H 0.2168 0.3778 0.3152 0.068 Uiso 1 1 calc R
C20 C -0.1707(3) 0.18931(17) 0.40557(5) 0.0224(4) Uani 1 1 d .
C21 C -0.2931(3) 0.28872(19) 0.41981(7) 0.0315(5) Uani 1 1 d .
H21 H -0.2837 0.3768 0.4058 0.038 Uiso 1 1 calc R
C22 C -0.4291(3) 0.2618(2) 0.45419(7) 0.0354(5) Uani 1 1 d .
H22 H -0.5113 0.3313 0.4638 0.042 Uiso 1 1 calc R
C23 C -0.4449(3) 0.1339(2) 0.47448(6) 0.0340(5) Uani 1 1 d .
H23 H -0.5384 0.1149 0.4979 0.041 Uiso 1 1 calc R
C24 C -0.3243(3) 0.0340(2) 0.46057(6) 0.0336(5) Uani 1 1 d .
H24 H -0.3348 -0.0541 0.4745 0.040 Uiso 1 1 calc R
C25 C -0.1876(3) 0.06081(18) 0.42640(6) 0.0286(5) Uani 1 1 d .
H25 H -0.1050 -0.0088 0.4172 0.034 Uiso 1 1 calc R

loop_
_atom_site_aniso_label
_atom_site_aniso_U_11
_atom_site_aniso_U_22
_atom_site_aniso_U_33
_atom_site_aniso_U_23
_atom_site_aniso_U_13
_atom_site_aniso_U_12
O1 0.0403(9) 0.0299(7) 0.0245(7) 0.0012(5) 0.0003(7) 0.0134(7)
O2 0.0506(9) 0.0225(7) 0.0248(6) 0.0021(5) -0.0016(7) 0.0069(7)
N1 0.0247(9) 0.0229(8) 0.0226(7) -0.0004(6) -0.0015(7) -0.0010(8)
N2 0.0324(10) 0.0221(8) 0.0178(7) 0.0013(6) -0.0006(7) 0.0052(8)
C1 0.0239(11) 0.0215(9) 0.0215(9) -0.0025(7) -0.0004(9) -0.0022(9)
C2 0.0226(10) 0.0187(9) 0.0227(9) -0.0013(7) -0.0029(8) 0.0000(9)
C3 0.0250(10) 0.0187(8) 0.0200(8) -0.0004(6) -0.0019(9) -0.0027(9)
C4 0.0215(10) 0.0200(8) 0.0210(8) -0.0019(7) -0.0018(8) -0.0028(9)
C5 0.0257(11) 0.0321(10) 0.0245(9) 0.0026(7) 0.0015(9) 0.0004(10)
C6 0.0275(11) 0.0434(11) 0.0306(9) -0.0023(8) 0.0034(10) 0.0093(11)
C7 0.0301(12) 0.0356(11) 0.0336(10) 0.0034(8) -0.0046(10) 0.0084(11)
C8 0.0286(11) 0.0291(10) 0.0246(9) 0.0029(7) -0.0042(9) 0.0015(10)
C9 0.0238(10) 0.0215(9) 0.0223(8) -0.0022(7) -0.0025(9) -0.0015(10)
C10 0.0287(11) 0.0199(9) 0.0223(9) 0.0008(7) 0.0033(9) -0.0008(9)
C11 0.0288(11) 0.0297(11) 0.0274(9) -0.0022(8) -0.0019(9) -0.0027(10)
C12 0.0275(12) 0.0322(11) 0.0419(11) 0.0010(8) 0.0032(11) -0.0009(10)
C13 0.0377(13) 0.0266(10) 0.0366(11) 0.0005(8) 0.0139(11) 0.0003(10)
C14 0.0455(14) 0.0296(10) 0.0237(9) -0.0018(8) 0.0039(10) -0.0035(11)
C15 0.0297(11) 0.0284(10) 0.0239(9) -0.0003(7) -0.0007(9) -0.0008(10)
C16 0.0214(10) 0.0229(9) 0.0228(8) 0.0015(7) 0.0010(8) -0.0009(9)
C17 0.0271(11) 0.0274(9) 0.0170(8) 0.0010(7) -0.0021(8) 0.0046(9)
C18 0.0308(12) 0.0395(12) 0.0273(9) -0.0037(8) 0.0003(10) -0.0036(11)
C19 0.0386(13) 0.0550(14) 0.0420(12) -0.0026(10) 0.0068(12) -0.0136(13)
C20 0.0247(10) 0.0272(10) 0.0152(8) -0.0018(7) -0.0042(8) 0.0007(9)
C21 0.0330(12) 0.0266(10) 0.0349(10) 0.0013(8) 0.0031(10) 0.0012(10)
C22 0.0304(12) 0.0350(11) 0.0408(11) -0.0069(9) 0.0074(10) 0.0013(10)
C23 0.0315(12) 0.0444(12) 0.0262(9) -0.0008(8) 0.0027(10) -0.0076(11)
C24 0.0382(13) 0.0331(11) 0.0295(10) 0.0088(8) 0.0008(10) -0.0057(11)
C25 0.0321(12) 0.0270(10) 0.0266(9) 0.0021(7) -0.0033(9) 0.0028(10)

loop_
_atom_type_symbol
_atom_type_description
_atom_type_scat_dispersion_real
_atom_type_scat_dispersion_imag
_atom_type_scat_source
C C 0.0033 0.0000 'International Tables Vol C Tables 4.2.6.8 and 6.1.1.4'
H H 0.0000 0.0000 'International Tables Vol C Tables 4.2.6.8 and 6.1.1.4'
N N 0.0061 0.0000 'International Tables Vol C Tables 4.2.6.8 and 6.1.1.4'
O O 0.0106 0.0000 'International Tables Vol C Tables 4.2.6.8 and 6.1.1.4'

loop_
_geom_angle_atom_site_label_1
_geom_angle_atom_site_label_2
_geom_angle_atom_site_label_3
_geom_angle
C2 O1 H1 106.7(14)
C1 N1 C9 119.59(14)
C16 N2 C17 121.37(15)
C16 N2 H2 118.7(10)
C17 N2 H2 117.0(11)
N1 C1 C2 121.73(17)
N1 C1 C10 116.78(14)
C2 C1 C10 121.49(17)
O1 C2 C3 123.12(14)
O1 C2 C1 117.30(16)
C3 C2 C1 119.57(17)
C2 C3 C4 119.01(15)
C2 C3 C16 115.57(16)
C4 C3 C16 125.41(16)
C5 C4 C9 117.58(17)
C5 C4 C3 125.08(15)
C9 C4 C3 117.30(16)
C6 C5 C4 121.06(16)
C6 C5 H5 119.5
C4 C5 H5 119.5
C5 C6 C7 120.7(2)
C5 C6 H6 119.6
C7 C6 H6 119.6
C8 C7 C6 119.83(19)
C8 C7 H7 120.1
C6 C7 H7 120.1
C7 C8 C9 120.79(16)
C7 C8 H8 119.6
C9 C8 H8 119.6
N1 C9 C8 117.64(15)
N1 C9 C4 122.41(16)
C8 C9 C4 119.93(17)
C11 C10 C15 118.81(18)
C11 C10 C1 122.52(16)
C15 C10 C1 118.57(18)
C12 C11 C10 120.15(17)
C12 C11 H11 119.9
C10 C11 H11 119.9
C13 C12 C11 120.4(2)
C13 C12 H12 119.8
C11 C12 H12 119.8
C12 C13 C14 119.9(2)
C12 C13 H13 120.1
C14 C13 H13 120.1
C13 C14 C15 120.00(18)
C13 C14 H14 120.0
C15 C14 H14 120.0
C14 C15 C10 120.7(2)
C14 C15 H15 119.6
C10 C15 H15 119.6
O2 C16 N2 121.47(15)
O2 C16 C3 119.22(15)
N2 C16 C3 119.03(15)
N2 C17 C20 111.67(16)
N2 C17 C18 109.08(14)
C20 C17 C18 113.55(14)
N2 C17 H17 107.4
C20 C17 H17 107.4
C18 C17 H17 107.4
C17 C18 C19 113.02(15)
C17 C18 H18A 109.0
C19 C18 H18A 109.0
C17 C18 H18B 109.0
C19 C18 H18B 109.0
H18A C18 H18B 107.8
C18 C19 H19A 109.5
C18 C19 H19B 109.5
H19A C19 H19B 109.5
C18 C19 H19C 109.5
H19A C19 H19C 109.5
H19B C19 H19C 109.5
C21 C20 C25 118.49(17)
C21 C20 C17 121.93(16)
C25 C20 C17 119.58(17)
C20 C21 C22 121.07(18)
C20 C21 H21 119.5
C22 C21 H21 119.5
C23 C22 C21 119.94(19)
C23 C22 H22 120.0
C21 C22 H22 120.0
C24 C23 C22 119.58(19)
C24 C23 H23 120.2
C22 C23 H23 120.2
C23 C24 C25 120.59(17)
C23 C24 H24 119.7
C25 C24 H24 119.7
C24 C25 C20 120.33(18)
C24 C25 H25 119.8
C20 C25 H25 119.8

loop_
_geom_bond_atom_site_label_1
_geom_bond_atom_site_label_2
_geom_bond_distance
O1 C2 1.354(2)
O1 H1 0.96(2)
O2 C16 1.2377(19)
N1 C1 1.313(2)
N1 C9 1.371(2)
N2 C16 1.337(2)
N2 C17 1.480(2)
N2 H2 0.876(17)
C1 C2 1.439(2)
C1 C10 1.492(3)
C2 C3 1.377(2)
C3 C4 1.424(2)
C3 C16 1.501(2)
C4 C5 1.412(2)
C4 C9 1.422(2)
C5 C6 1.367(3)
C5 H5 0.9500
C6 C7 1.402(2)
C6 H6 0.9500
C7 C8 1.361(3)
C7 H7 0.9500
C8 C9 1.405(2)
C8 H8 0.9500
C10 C11 1.391(3)
C10 C15 1.393(2)
C11 C12 1.386(3)
C11 H11 0.9500
C12 C13 1.379(3)
C12 H12 0.9500
C13 C14 1.380(3)
C13 H13 0.9500
C14 C15 1.381(3)
C14 H14 0.9500
C15 H15 0.9500
C17 C20 1.508(2)
C17 C18 1.521(3)
C17 H17 1.0000
C18 C19 1.523(3)
C18 H18A 0.9900
C18 H18B 0.9900
C19 H19A 0.9800
C19 H19B 0.9800
C19 H19C 0.9800
C20 C21 1.385(3)
C20 C25 1.392(2)
C21 C22 1.387(3)
C21 H21 0.9500
C22 C23 1.381(3)
C22 H22 0.9500
C23 C24 1.378(3)
C23 H23 0.9500
C24 C25 1.387(3)
C24 H24 0.9500
C25 H25 0.9500

loop_
_geom_hbond_atom_site_label_D
_geom_hbond_atom_site_label_H
_geom_hbond_atom_site_label_A
_geom_hbond_distance_DH
_geom_hbond_distance_HA
_geom_hbond_distance_DA
_geom_hbond_angle_DHA
_geom_hbond_site_symmetry_A
O1 H1 O2 0.96(2) 1.71(2) 2.5648(17) 147(2) .
N2 H2 O1 0.876(17) 2.337(18) 3.207(2) 172.2(18) 3

loop_
_geom_torsion_atom_site_label_1
_geom_torsion_atom_site_label_2
_geom_torsion_atom_site_label_3
_geom_torsion_atom_site_label_4
_geom_torsion
C9 N1 C1 C2 0.0(3)
C9 N1 C1 C10 -179.08(15)
N1 C1 C2 O1 175.03(15)
C10 C1 C2 O1 -5.9(2)
N1 C1 C2 C3 -5.3(3)
C10 C1 C2 C3 173.80(15)
O1 C2 C3 C4 -172.78(15)
C1 C2 C3 C4 7.5(3)
O1 C2 C3 C16 8.8(2)
C1 C2 C3 C16 -170.88(15)
C2 C3 C4 C5 172.89(17)
C16 C3 C4 C5 -8.9(3)
C2 C3 C4 C9 -4.8(2)
C16 C3 C4 C9 173.40(16)
C9 C4 C5 C6 -2.9(3)
C3 C4 C5 C6 179.41(18)
C4 C5 C6 C7 0.5(3)
C5 C6 C7 C8 1.3(3)
C6 C7 C8 C9 -0.8(3)
C1 N1 C9 C8 -178.86(16)
C1 N1 C9 C4 2.7(2)
C7 C8 C9 N1 179.89(17)
C7 C8 C9 C4 -1.7(3)
C5 C4 C9 N1 -178.23(15)
C3 C4 C9 N1 -0.3(2)
C5 C4 C9 C8 3.4(2)
C3 C4 C9 C8 -178.69(15)
N1 C1 C10 C11 137.79(19)
C2 C1 C10 C11 -41.3(3)
N1 C1 C10 C15 -38.5(2)
C2 C1 C10 C15 142.36(18)
C15 C10 C11 C12 0.4(3)
C1 C10 C11 C12 -175.89(16)
C10 C11 C12 C13 -1.4(3)
C11 C12 C13 C14 1.4(3)
C12 C13 C14 C15 -0.4(3)
C13 C14 C15 C10 -0.6(3)
C11 C10 C15 C14 0.6(3)
C1 C10 C15 C14 177.05(16)
C17 N2 C16 O2 10.9(3)
C17 N2 C16 C3 -163.00(17)
C2 C3 C16 O2 -36.5(3)
C4 C3 C16 O2 145.17(18)
C2 C3 C16 N2 137.52(18)
C4 C3 C16 N2 -40.8(3)
C16 N2 C17 C20 -109.53(19)
C16 N2 C17 C18 124.14(19)
N2 C17 C18 C19 -58.9(2)
C20 C17 C18 C19 175.84(16)
N2 C17 C20 C21 -65.5(2)
C18 C17 C20 C21 58.4(2)
N2 C17 C20 C25 114.34(18)
C18 C17 C20 C25 -121.82(18)
C25 C20 C21 C22 0.3(3)
C17 C20 C21 C22 -179.88(16)
C20 C21 C22 C23 -0.5(3)
C21 C22 C23 C24 0.4(3)
C22 C23 C24 C25 -0.1(3)
C23 C24 C25 C20 -0.1(3)
C21 C20 C25 C24 0.0(3)
C17 C20 C25 C24 -179.80(16)

loop_
_cod_related_entry_id
_cod_related_entry_code
_cod_related_entry_database
1 4470912 ChemSpider
